data_7214901
loop_
_publ_author_name
'Zhang, Li-Min'
'Deng, Da-Yi'
'Peng, Guo'
'Sun, Lin'
'Liang, Li'
'Lan, Guo-Qiang'
'Deng, Hong'

_publ_section_title
;
 A series of three-dimensional (3D) chiral lanthanide coordination
 polymers generated by spontaneous resolution
;
_journal_issue 23
_journal_name_full CrystEngComm
_journal_page_first 8083
_journal_paper_doi 10.1039/c2ce26028j
_journal_volume 14
_journal_year 2012
_chemical_absolute_configuration ad
_chemical_formula_moiety 'C8 H11 Dy N2 O8'
_chemical_formula_sum 'C8 H11 Dy N2 O8'
_chemical_formula_weight 425.69
_chemical_name_systematic
;
?
;
_space_group_IT_number 19
_symmetry_cell_setting orthorhombic
_symmetry_space_group_name_Hall 'P 2ac 2ab'
_symmetry_space_group_name_H-M 'P 21 21 21'
_atom_sites_solution_hydrogens geom
_atom_sites_solution_primary direct
_atom_sites_solution_secondary difmap
_audit_creation_method SHELXL-97
_cell_angle_alpha 90.00
_cell_angle_beta 90.00
_cell_angle_gamma 90.00
_cell_formula_units_Z 4
_cell_length_a 7.7051(11)
_cell_length_b 8.2473(12)
_cell_length_c 18.664(3)
_cell_measurement_temperature 296(2)
_cell_volume 1186.0(3)
_computing_structure_refinement 'SHELXL-97 (Sheldrick, 1997)'
_computing_structure_solution 'SHELXS-97 (Sheldrick, 1990)'
_diffrn_ambient_temperature 296(2)
_diffrn_measured_fraction_theta_full 0.998
_diffrn_measured_fraction_theta_max 0.998
_diffrn_radiation_monochromator graphite
_diffrn_radiation_source 'fine-focus sealed tube'
_diffrn_radiation_type MoK\a
_diffrn_radiation_wavelength 0.71073
_diffrn_reflns_av_R_equivalents 0.0363
_diffrn_reflns_av_sigmaI/netI 0.0453
_diffrn_reflns_limit_h_max 9
_diffrn_reflns_limit_h_min -9
_diffrn_reflns_limit_k_max 9
_diffrn_reflns_limit_k_min -9
_diffrn_reflns_limit_l_max 22
_diffrn_reflns_limit_l_min -10
_diffrn_reflns_number 6135
_diffrn_reflns_theta_full 25.40
_diffrn_reflns_theta_max 25.40
_diffrn_reflns_theta_min 2.18
_exptl_absorpt_coefficient_mu 6.340
_exptl_absorpt_correction_T_max 0.530
_exptl_absorpt_correction_T_min 0.332
_exptl_absorpt_correction_type multi-scan
_exptl_absorpt_process_details 'Apex2 (Bruker, 2005)'
_exptl_crystal_colour colourless
_exptl_crystal_density_diffrn 2.384
_exptl_crystal_density_method 'not measured'
_exptl_crystal_description block
_exptl_crystal_F_000 812
_exptl_crystal_size_max 0.2
_exptl_crystal_size_mid 0.15
_exptl_crystal_size_min 0.1
_refine_diff_density_max 0.694
_refine_diff_density_min -1.139
_refine_diff_density_rms 0.109
_refine_ls_abs_structure_details 'Flack H D (1983), Acta Cryst. A39, 876-881'
_refine_ls_abs_structure_Flack -0.005(14)
_refine_ls_extinction_method none
_refine_ls_goodness_of_fit_ref 0.979
_refine_ls_hydrogen_treatment constr
_refine_ls_matrix_type full
_refine_ls_number_parameters 172
_refine_ls_number_reflns 2171
_refine_ls_number_restraints 0
_refine_ls_restrained_S_all 0.979
_refine_ls_R_factor_all 0.0208
_refine_ls_R_factor_gt 0.0198
_refine_ls_shift/su_max 0.020
_refine_ls_shift/su_mean 0.002
_refine_ls_structure_factor_coef Fsqd
_refine_ls_weighting_details 'calc w=1/[\s^2^(Fo^2^)+(0.0064P)^2^+0.0000P] where P=(Fo^2^+2Fc^2^)/3'
_refine_ls_weighting_scheme calc
_refine_ls_wR_factor_gt 0.0440
_refine_ls_wR_factor_ref 0.0445
_reflns_number_gt 2108
_reflns_number_total 2171
_reflns_threshold_expression >2sigma(I)
_cod_data_source_file c2ce26028j.txt
_cod_data_source_block 4a
_cod_depositor_comments
;
The following automatic conversions were performed:

'_symmetry_cell_setting' value 'Orthorhombic' changed to
'orthorhombic' according to
/usr/data/users/saulius/automatic-downloads/retrospective/RSC/lib/dictionaries/cif_core.dic
dictionary named 'cif_core.dic' version 2.4.2 from 2011-04-26.

Automatic conversion script
Id: cif_fix_values 2281 2013-09-26 08:29:07Z andrius 
;
_cod_database_code 7214901

loop_
_symmetry_equiv_pos_as_xyz
'x, y, z'
'-x+1/2, -y, z+1/2'
'-x, y+1/2, -z+1/2'
'x+1/2, -y+1/2, -z'

loop_
_atom_site_label
_atom_site_type_symbol
_atom_site_fract_x
_atom_site_fract_y
_atom_site_fract_z
_atom_site_U_iso_or_equiv
_atom_site_adp_type
_atom_site_occupancy
_atom_site_symmetry_multiplicity
_atom_site_calc_flag
_atom_site_refinement_flags
C1 C 1.2559(7) 0.4586(6) 0.8621(3) 0.0222(12) Uani 1 1 d .
C2 C 1.1391(6) 0.5547(6) 0.9115(3) 0.0274(13) Uani 1 1 d .
H2A H 1.2092 0.6131 0.9461 0.033 Uiso 1 1 calc R
H2B H 1.0741 0.6335 0.8838 0.033 Uiso 1 1 calc R
C3 C 0.8667(7) 0.5272(6) 0.9801(3) 0.0262(13) Uani 1 1 d .
H3A H 0.8194 0.6044 0.9461 0.031 Uiso 1 1 calc R
H3B H 0.9000 0.5858 1.0230 0.031 Uiso 1 1 calc R
C4 C 0.7310(6) 0.4014(6) 0.9984(3) 0.0196(11) Uani 1 1 d .
C5 C 0.6962(6) -0.0402(6) 0.8481(3) 0.0179(10) Uani 1 1 d .
C6 C 0.6053(6) -0.1858(6) 0.8165(3) 0.0209(11) Uani 1 1 d .
H6A H 0.6893 -0.2492 0.7898 0.025 Uiso 1 1 calc R
H6B H 0.5623 -0.2530 0.8553 0.025 Uiso 1 1 calc R
C7 C 0.3126(7) -0.0627(6) 0.8046(3) 0.0215(11) Uani 1 1 d .
H7A H 0.3526 0.0404 0.8234 0.026 Uiso 1 1 calc R
H7B H 0.2750 -0.1284 0.8448 0.026 Uiso 1 1 calc R
Dy1 Dy 0.94072(3) 0.20023(2) 0.877471(11) 0.01314(7) Uani 1 1 d .
N1 N 1.0185(5) 0.4475(5) 0.9492(2) 0.0182(9) Uani 1 1 d .
H1 H 1.0794 0.4093 0.9874 0.022 Uiso 1 1 calc R
N2 N 0.4582(5) -0.1446(4) 0.7684(2) 0.0184(9) Uani 1 1 d .
H2C H 0.4187 -0.2365 0.7480 0.022 Uiso 1 1 calc R
H2D H 0.4976 -0.0801 0.7330 0.022 Uiso 1 1 calc R
O1 O 1.2098(4) 0.3143(4) 0.84725(19) 0.0242(8) Uani 1 1 d .
O2 O 1.3863(5) 0.5271(5) 0.8381(2) 0.0333(10) Uani 1 1 d .
O3 O 0.7395(5) 0.2663(4) 0.9659(2) 0.0260(9) Uani 1 1 d .
O4 O 0.6186(4) 0.4372(4) 1.0439(2) 0.0262(9) Uani 1 1 d .
O5 O 0.8043(5) -0.0677(4) 0.8961(2) 0.0326(10) Uani 1 1 d .
O6 O 0.6686(4) 0.0986(4) 0.82300(19) 0.0234(8) Uani 1 1 d .
C8 C 0.1606(6) -0.0335(6) 0.7557(3) 0.0181(10) Uani 1 1 d .
O7 O 0.1644(4) -0.0939(4) 0.69374(18) 0.0234(8) Uani 1 1 d .
O8 O 0.0367(5) 0.0493(5) 0.7794(2) 0.0304(9) Uani 1 1 d .

loop_
_atom_site_aniso_label
_atom_site_aniso_U_11
_atom_site_aniso_U_22
_atom_site_aniso_U_33
_atom_site_aniso_U_23
_atom_site_aniso_U_13
_atom_site_aniso_U_12
C1 0.022(3) 0.027(3) 0.018(3) -0.001(2) 0.003(2) -0.003(2)
C2 0.020(3) 0.025(3) 0.038(3) -0.004(2) 0.010(2) -0.010(2)
C3 0.027(3) 0.023(2) 0.028(3) -0.003(2) 0.016(2) 0.000(2)
C4 0.015(3) 0.027(3) 0.016(3) 0.002(2) 0.003(2) 0.002(2)
C5 0.015(3) 0.018(2) 0.020(2) -0.002(2) 0.000(2) -0.002(2)
C6 0.013(2) 0.016(2) 0.033(3) -0.005(2) -0.010(2) 0.002(2)
C7 0.017(3) 0.029(3) 0.018(3) -0.005(2) 0.000(2) -0.002(2)
Dy1 0.01043(11) 0.01547(10) 0.01353(11) -0.00089(9) -0.00069(10) -0.00128(8)
N1 0.018(2) 0.020(2) 0.016(2) 0.0020(17) 0.0040(17) -0.0014(16)
N2 0.011(2) 0.0183(19) 0.026(2) -0.0018(16) -0.0044(19) -0.0030(16)
O1 0.0183(18) 0.0195(16) 0.035(2) -0.0058(16) 0.0071(16) -0.0051(15)
O2 0.024(2) 0.034(2) 0.042(2) -0.0076(19) 0.0178(18) -0.0172(16)
O3 0.025(2) 0.0240(18) 0.029(2) -0.0048(16) 0.0124(17) -0.0035(14)
O4 0.024(2) 0.0254(19) 0.029(2) -0.0009(17) 0.0151(17) 0.0024(15)
O5 0.034(2) 0.0258(19) 0.038(2) 0.0082(17) -0.022(2) -0.0110(18)
O6 0.020(2) 0.0166(17) 0.034(2) 0.0042(15) -0.0087(17) -0.0006(16)
C8 0.016(3) 0.017(2) 0.021(3) -0.001(2) 0.002(2) -0.005(2)
O7 0.022(2) 0.0270(18) 0.0216(19) -0.0107(16) -0.0032(16) 0.0039(17)
O8 0.014(2) 0.041(2) 0.036(2) -0.0186(18) -0.0015(18) 0.0050(17)

loop_
_atom_type_symbol
_atom_type_description
_atom_type_scat_dispersion_real
_atom_type_scat_dispersion_imag
_atom_type_scat_source
C C 0.0033 0.0016 'International Tables Vol C Tables 4.2.6.8 and 6.1.1.4'
H H 0.0000 0.0000 'International Tables Vol C Tables 4.2.6.8 and 6.1.1.4'
N N 0.0061 0.0033 'International Tables Vol C Tables 4.2.6.8 and 6.1.1.4'
O O 0.0106 0.0060 'International Tables Vol C Tables 4.2.6.8 and 6.1.1.4'
Cl Cl 0.1484 0.1585 'International Tables Vol C Tables 4.2.6.8 and 6.1.1.4'
Cd Cd -0.8075 1.2024 'International Tables Vol C Tables 4.2.6.8 and 6.1.1.4'
Dy Dy -0.1892 4.4098 'International Tables Vol C Tables 4.2.6.8 and 6.1.1.4'

loop_
_geom_angle_atom_site_label_1
_geom_angle_atom_site_label_2
_geom_angle_atom_site_label_3
_geom_angle
_geom_angle_site_symmetry_1
_geom_angle_site_symmetry_3
O2 C1 O1 125.1(5) . .
O2 C1 C2 117.7(4) . .
O1 C1 C2 117.2(5) . .
N1 C2 C1 110.8(4) . .
N1 C3 C4 109.5(4) . .
O4 C4 O3 124.6(4) . .
O4 C4 C3 118.1(4) . .
O3 C4 C3 117.3(4) . .
O5 C5 O6 123.2(5) . .
O5 C5 C6 116.6(4) . .
O6 C5 C6 120.1(4) . .
N2 C6 C5 114.1(4) . .
N2 C7 C8 112.8(4) . .
O7 Dy1 O4 159.83(12) 3_656 4_557
O7 Dy1 O3 90.14(13) 3_656 .
O4 Dy1 O3 93.42(14) 4_557 .
O7 Dy1 O8 92.98(13) 3_656 1_655
O4 Dy1 O8 92.78(13) 4_557 1_655
O3 Dy1 O8 153.08(13) . 1_655
O7 Dy1 O1 82.90(12) 3_656 .
O4 Dy1 O1 79.91(12) 4_557 .
O3 Dy1 O1 131.66(12) . .
O8 Dy1 O1 75.24(12) 1_655 .
O7 Dy1 O6 73.44(11) 3_656 .
O4 Dy1 O6 126.73(12) 4_557 .
O3 Dy1 O6 78.86(12) . .
O8 Dy1 O6 76.45(12) 1_655 .
O1 Dy1 O6 141.76(12) . .
O7 Dy1 O5 126.20(12) 3_656 .
O4 Dy1 O5 73.96(12) 4_557 .
O3 Dy1 O5 80.00(13) . .
O8 Dy1 O5 76.61(13) 1_655 .
O1 Dy1 O5 140.22(13) . .
O6 Dy1 O5 52.77(12) . .
O7 Dy1 N1 78.06(13) 3_656 .
O4 Dy1 N1 85.30(13) 4_557 .
O3 Dy1 N1 65.85(12) . .
O8 Dy1 N1 140.84(13) 1_655 .
O1 Dy1 N1 65.90(12) . .
O6 Dy1 N1 134.08(12) . .
O5 Dy1 N1 138.77(13) . .
C2 N1 C3 115.2(4) . .
C2 N1 Dy1 112.7(3) . .
C3 N1 Dy1 112.6(3) . .
C6 N2 C7 114.1(4) . .
C1 O1 Dy1 124.7(3) . .
C4 O3 Dy1 125.3(3) . .
C4 O4 Dy1 136.8(3) . 4_457
C5 O5 Dy1 91.2(3) . .
C5 O6 Dy1 90.7(3) . .
O8 C8 O7 123.8(5) . .
O8 C8 C7 117.8(4) . .
O7 C8 C7 118.4(4) . .
C8 O7 Dy1 144.4(3) . 3_646
C8 O8 Dy1 143.9(3) . 1_455

loop_
_geom_bond_atom_site_label_1
_geom_bond_atom_site_label_2
_geom_bond_distance
_geom_bond_site_symmetry_2
C1 O2 1.237(6) .
C1 O1 1.272(6) .
C1 C2 1.513(7) .
C2 N1 1.463(6) .
C3 N1 1.460(6) .
C3 C4 1.512(7) .
C4 O4 1.249(6) .
C4 O3 1.270(6) .
C5 O5 1.244(6) .
C5 O6 1.255(5) .
C5 C6 1.510(6) .
C6 N2 1.485(6) .
C7 N2 1.474(6) .
C7 C8 1.504(7) .
Dy1 O7 2.303(3) 3_656
Dy1 O4 2.306(3) 4_557
Dy1 O3 2.330(3) .
Dy1 O8 2.334(3) 1_655
Dy1 O1 2.345(3) .
Dy1 O6 2.476(3) .
Dy1 O5 2.472(3) .
Dy1 N1 2.512(4) .
O4 Dy1 2.306(3) 4_457
C8 O8 1.255(6) .
C8 O7 1.260(6) .
O7 Dy1 2.303(3) 3_646
O8 Dy1 2.334(3) 1_455
